data_4067578
loop_
_publ_author_name
'Mutseneck, Elena V.'
'Reus, Christian'
'Sch\"odel, Frauke'
'Bolte, Michael'
'Lerner, Hans-Wolfram'
'Wagner, Matthias'

_publ_section_title
;
 Reactions of [Cp*RuCl]4and [(p-cymene)RuCl2]2with the Tridentate Ligand
 [Ph(pz)B(\m-O)(\m-pz)B(pz)Ph]&#x2212;
;
_journal_issue 4
_journal_name_full Organometallics
_journal_page_first 966
_journal_paper_doi 10.1021/om901022d
_journal_volume 29
_journal_year 2010
_chemical_formula_sum 'C26 H34 Cl F6 N4 P Ru2'
_chemical_formula_weight 785.13
_chemical_name_systematic ?
_space_group_IT_number 2
_symmetry_cell_setting triclinic
_symmetry_space_group_name_Hall '-P 1'
_symmetry_space_group_name_H-M 'P -1'
_atom_sites_solution_hydrogens geom
_atom_sites_solution_primary direct
_atom_sites_solution_secondary difmap
_audit_creation_method SHELXL-97
_cell_angle_alpha 82.334(15)
_cell_angle_beta 76.888(15)
_cell_angle_gamma 72.988(12)
_cell_formula_units_Z 2
_cell_length_a 9.7135(14)
_cell_length_b 11.8784(18)
_cell_length_c 14.030(3)
_cell_measurement_reflns_used 7845
_cell_measurement_temperature 173(2)
_cell_measurement_theta_max 25.7
_cell_measurement_theta_min 3.6
_cell_volume 1503.7(5)
_computing_cell_refinement 'X-Area (Stoe & Cie, 2001)'
_computing_data_collection 'X-Area (Stoe & Cie, 2001)'
_computing_data_reduction 'X-Area (Stoe & Cie, 2001)'
_computing_molecular_graphics 'XP in SHELXTL-Plus (Sheldrick, 1991)'
_computing_publication_material SHELXL97
_computing_structure_refinement 'SHELXL97 (Sheldrick, 1997) '
_computing_structure_solution 'SHELXS97 (Sheldrick, 1990) '
_diffrn_ambient_temperature 173(2)
_diffrn_measured_fraction_theta_full 0.994
_diffrn_measured_fraction_theta_max 0.994
_diffrn_measurement_device_type 'STOE IPDS II two-circle-diffractometer'
_diffrn_measurement_method \w
_diffrn_radiation_monochromator graphite
_diffrn_radiation_source 'fine-focus sealed tube'
_diffrn_radiation_type MoK\a
_diffrn_radiation_wavelength 0.71073
_diffrn_reflns_av_R_equivalents 0.0879
_diffrn_reflns_av_sigmaI/netI 0.1669
_diffrn_reflns_limit_h_max 11
_diffrn_reflns_limit_h_min -11
_diffrn_reflns_limit_k_max 14
_diffrn_reflns_limit_k_min -14
_diffrn_reflns_limit_l_max 16
_diffrn_reflns_limit_l_min -16
_diffrn_reflns_number 11254
_diffrn_reflns_theta_full 25.00
_diffrn_reflns_theta_max 25.02
_diffrn_reflns_theta_min 3.60
_diffrn_standards_number 0
_exptl_absorpt_coefficient_mu 1.207
_exptl_absorpt_correction_T_max 0.9533
_exptl_absorpt_correction_T_min 0.7687
_exptl_absorpt_correction_type multi-scan
_exptl_absorpt_process_details 'MULABS (Spek, 2003; Blessing, 1995)'
_exptl_crystal_colour 'light orange'
_exptl_crystal_density_diffrn 1.734
_exptl_crystal_density_method 'not measured'
_exptl_crystal_description plate
_exptl_crystal_F_000 784
_exptl_crystal_size_max 0.23
_exptl_crystal_size_mid 0.13
_exptl_crystal_size_min 0.04
_refine_diff_density_max 2.145
_refine_diff_density_min -1.319
_refine_diff_density_rms 0.228
_refine_ls_extinction_method none
_refine_ls_goodness_of_fit_ref 1.209
_refine_ls_hydrogen_treatment constr
_refine_ls_matrix_type full
_refine_ls_number_parameters 361
_refine_ls_number_reflns 5294
_refine_ls_number_restraints 0
_refine_ls_restrained_S_all 1.209
_refine_ls_R_factor_all 0.1558
_refine_ls_R_factor_gt 0.1085
_refine_ls_shift/su_max 0.000
_refine_ls_shift/su_mean 0.000
_refine_ls_structure_factor_coef Fsqd
_refine_ls_weighting_details 'calc w=1/[\s^2^(Fo^2^)+(0.1100P)^2^] where P=(Fo^2^+2Fc^2^)/3'
_refine_ls_weighting_scheme calc
_refine_ls_wR_factor_gt 0.2545
_refine_ls_wR_factor_ref 0.2773
_reflns_number_gt 3170
_reflns_number_total 5294
_reflns_threshold_expression I>2\s(I)
_cod_data_source_file om901022d_si_001.cif
_cod_data_source_block wa848
_cod_depositor_comments
;
The following automatic conversions were performed:

'_symmetry_cell_setting' value 'Triclinic' changed to 'triclinic'
according to /home/saulius/struct/CIF-dictionaries/cif_core.dic
dictionary named 'cif_core.dic' version 2.4.1 from 2010-06-29.

Automatic conversion script
Id: cif_fix_values 1715 2011-07-08 13:25:40Z adriana 
;
_cod_database_code 4067578

loop_
_symmetry_equiv_pos_as_xyz
'x, y, z'
'-x, -y, -z'

loop_
_atom_site_label
_atom_site_type_symbol
_atom_site_fract_x
_atom_site_fract_y
_atom_site_fract_z
_atom_site_U_iso_or_equiv
_atom_site_adp_type
_atom_site_occupancy
_atom_site_symmetry_multiplicity
_atom_site_calc_flag
_atom_site_refinement_flags
Ru1 Ru 0.67341(10) 0.65846(8) 0.51238(10) 0.0463(4) Uani 1 1 d .
Ru2 Ru 0.79657(11) 0.70900(9) 0.24402(10) 0.0513(4) Uani 1 1 d .
Cl1 Cl 0.8016(3) 0.5513(3) 0.3697(3) 0.0524(9) Uani 1 1 d .
N1 N 0.5322(11) 0.7522(9) 0.4165(10) 0.045(3) Uani 1 1 d .
N2 N 0.5761(12) 0.7676(10) 0.3180(12) 0.059(4) Uani 1 1 d .
C3 C 0.4547(14) 0.8292(13) 0.2800(15) 0.062(5) Uani 1 1 d .
H3 H 0.4537 0.8504 0.2124 0.074 Uiso 1 1 calc R
C4 C 0.3344(14) 0.8553(12) 0.3559(13) 0.052(4) Uani 1 1 d .
H4 H 0.2371 0.8988 0.3505 0.062 Uiso 1 1 calc R
C5 C 0.3829(13) 0.8061(10) 0.4411(12) 0.046(4) Uani 1 1 d .
H5 H 0.3243 0.8086 0.5054 0.056 Uiso 1 1 calc R
N11 N 0.7915(11) 0.7830(9) 0.4463(11) 0.049(3) Uani 1 1 d .
N12 N 0.8320(11) 0.8024(9) 0.3479(10) 0.044(3) Uani 1 1 d .
C13 C 0.8891(13) 0.8956(11) 0.3322(14) 0.055(4) Uani 1 1 d .
H13 H 0.9188 0.9326 0.2696 0.066 Uiso 1 1 calc R
C14 C 0.8979(15) 0.9300(13) 0.4223(14) 0.063(5) Uani 1 1 d .
H14 H 0.9397 0.9892 0.4328 0.076 Uiso 1 1 calc R
C15 C 0.8333(13) 0.8593(11) 0.4910(13) 0.051(4) Uani 1 1 d .
H15 H 0.8192 0.8626 0.5599 0.061 Uiso 1 1 calc R
C21 C 0.7476(15) 0.4881(12) 0.6007(14) 0.059(4) Uani 1 1 d .
C22 C 0.5940(14) 0.5112(10) 0.5991(11) 0.043(3) Uani 1 1 d .
H22 H 0.5602 0.4522 0.5796 0.052 Uiso 1 1 calc R
C23 C 0.4929(14) 0.6195(12) 0.6259(12) 0.051(4) Uani 1 1 d .
H23 H 0.3930 0.6322 0.6222 0.061 Uiso 1 1 calc R
C24 C 0.5356(13) 0.7110(11) 0.6583(12) 0.050(4) Uani 1 1 d .
C25 C 0.6863(14) 0.6871(11) 0.6619(12) 0.051(4) Uani 1 1 d .
H25 H 0.7193 0.7463 0.6820 0.061 Uiso 1 1 calc R
C26 C 0.7872(14) 0.5804(11) 0.6370(11) 0.045(3) Uani 1 1 d .
H26 H 0.8858 0.5675 0.6440 0.054 Uiso 1 1 calc R
C27 C 0.8573(15) 0.3752(12) 0.5673(14) 0.060(4) Uani 1 1 d .
H27A H 0.8691 0.3176 0.6238 0.089 Uiso 1 1 calc R
H27B H 0.9520 0.3908 0.5373 0.089 Uiso 1 1 calc R
H27C H 0.8224 0.3436 0.5191 0.089 Uiso 1 1 calc R
C28 C 0.4223(14) 0.8246(11) 0.6929(13) 0.055(4) Uani 1 1 d .
H28 H 0.3280 0.8276 0.6741 0.066 Uiso 1 1 calc R
C29 C 0.4737(16) 0.9361(13) 0.6402(15) 0.067(5) Uani 1 1 d .
H29A H 0.4895 0.9335 0.5689 0.101 Uiso 1 1 calc R
H29B H 0.5656 0.9356 0.6583 0.101 Uiso 1 1 calc R
H29C H 0.3979 1.0083 0.6606 0.101 Uiso 1 1 calc R
C30 C 0.3956(18) 0.8238(18) 0.8028(18) 0.093(7) Uani 1 1 d .
H30A H 0.3231 0.8971 0.8243 0.139 Uiso 1 1 calc R
H30B H 0.4878 0.8175 0.8231 0.139 Uiso 1 1 calc R
H30C H 0.3583 0.7562 0.8326 0.139 Uiso 1 1 calc R
C31 C 1.0063(16) 0.7169(15) 0.1331(12) 0.058(4) Uani 1 1 d .
C32 C 0.9941(16) 0.6015(16) 0.1500(14) 0.067(5) Uani 1 1 d .
H32 H 1.0692 0.5405 0.1737 0.080 Uiso 1 1 calc R
C33 C 0.8645(16) 0.5745(14) 0.1312(15) 0.069(5) Uani 1 1 d .
H33 H 0.8591 0.4953 0.1358 0.083 Uiso 1 1 calc R
C34 C 0.7457(16) 0.6713(14) 0.1056(13) 0.059(4) Uani 1 1 d .
C35 C 0.7563(18) 0.7885(12) 0.0998(14) 0.064(5) Uani 1 1 d .
H35 H 0.6757 0.8518 0.0857 0.077 Uiso 1 1 calc R
C36 C 0.8820(17) 0.8141(14) 0.1142(13) 0.059(4) Uani 1 1 d .
H36 H 0.8858 0.8935 0.1116 0.071 Uiso 1 1 calc R
C37 C 1.1473(19) 0.740(2) 0.1521(18) 0.100(8) Uani 1 1 d .
H37A H 1.1335 0.8247 0.1517 0.151 Uiso 1 1 calc R
H37B H 1.2310 0.7067 0.1005 0.151 Uiso 1 1 calc R
H37C H 1.1661 0.7015 0.2160 0.151 Uiso 1 1 calc R
C38 C 0.6105(15) 0.6467(13) 0.0816(13) 0.055(4) Uani 1 1 d .
H38 H 0.5304 0.7222 0.0834 0.067 Uiso 1 1 calc R
C39 C 0.649(2) 0.6049(19) -0.0220(17) 0.088(6) Uani 1 1 d .
H39A H 0.5628 0.5903 -0.0377 0.132 Uiso 1 1 calc R
H39B H 0.7293 0.5319 -0.0257 0.132 Uiso 1 1 calc R
H39C H 0.6800 0.6658 -0.0692 0.132 Uiso 1 1 calc R
C40 C 0.5566(19) 0.5583(16) 0.1558(15) 0.076(5) Uani 1 1 d .
H40A H 0.4698 0.5452 0.1396 0.114 Uiso 1 1 calc R
H40B H 0.5306 0.5883 0.2212 0.114 Uiso 1 1 calc R
H40C H 0.6340 0.4838 0.1553 0.114 Uiso 1 1 calc R
P1 P 0.9668(5) 0.7950(4) 0.8031(4) 0.0679(13) Uani 1 1 d .
F1 F 1.1201(17) 0.7433(18) 0.747(2) 0.234(14) Uani 1 1 d .
F2 F 1.021(2) 0.7208(13) 0.8958(12) 0.133(6) Uani 1 1 d .
F3 F 1.0135(17) 0.9030(11) 0.8278(13) 0.127(6) Uani 1 1 d .
F4 F 0.9228(12) 0.6844(9) 0.7787(11) 0.098(4) Uani 1 1 d .
F5 F 0.881(2) 0.8735(12) 0.7217(15) 0.145(7) Uani 1 1 d .
F6 F 0.8117(17) 0.8365(15) 0.8760(15) 0.147(6) Uani 1 1 d .

loop_
_atom_site_aniso_label
_atom_site_aniso_U_11
_atom_site_aniso_U_22
_atom_site_aniso_U_33
_atom_site_aniso_U_23
_atom_site_aniso_U_13
_atom_site_aniso_U_12
Ru1 0.0278(5) 0.0281(5) 0.0898(10) -0.0127(5) -0.0224(5) -0.0061(4)
Ru2 0.0323(6) 0.0417(6) 0.0853(11) -0.0158(6) -0.0174(6) -0.0091(4)
Cl1 0.0359(15) 0.0364(16) 0.090(3) -0.0146(16) -0.0220(16) -0.0062(12)
N1 0.034(5) 0.038(6) 0.066(9) -0.010(5) -0.019(6) -0.006(4)
N2 0.029(5) 0.042(6) 0.110(13) -0.026(7) -0.029(7) 0.002(5)
C3 0.035(7) 0.053(8) 0.106(14) -0.018(8) -0.037(8) -0.002(6)
C4 0.032(7) 0.042(7) 0.087(12) -0.020(7) -0.016(7) -0.009(5)
C5 0.033(6) 0.030(6) 0.088(12) -0.011(7) -0.030(7) -0.011(5)
N11 0.027(5) 0.029(5) 0.099(11) -0.015(6) -0.023(6) -0.007(4)
N12 0.030(5) 0.044(6) 0.062(9) 0.010(5) -0.016(5) -0.018(4)
C13 0.030(6) 0.028(6) 0.111(14) -0.013(7) -0.026(7) 0.001(5)
C14 0.037(7) 0.051(8) 0.113(15) -0.029(9) -0.016(8) -0.019(6)
C15 0.030(6) 0.036(7) 0.091(12) -0.015(7) -0.020(7) -0.005(5)
C21 0.042(7) 0.039(7) 0.106(14) -0.024(8) -0.008(8) -0.023(6)
C22 0.046(7) 0.030(6) 0.057(10) -0.004(6) -0.017(6) -0.009(5)
C23 0.033(6) 0.045(7) 0.084(12) -0.009(7) -0.016(7) -0.021(5)
C24 0.029(6) 0.030(6) 0.085(12) 0.005(6) -0.011(6) -0.005(5)
C25 0.035(7) 0.041(7) 0.087(12) -0.020(7) -0.025(7) -0.010(5)
C26 0.042(7) 0.037(7) 0.056(10) -0.015(6) -0.009(6) -0.008(5)
C27 0.042(7) 0.037(7) 0.104(14) -0.009(7) -0.024(8) -0.009(6)
C28 0.032(7) 0.038(7) 0.094(13) -0.030(7) -0.012(7) 0.002(5)
C29 0.040(7) 0.050(8) 0.110(15) -0.021(9) -0.009(8) -0.008(6)
C30 0.044(9) 0.084(13) 0.16(2) -0.064(13) -0.022(11) 0.002(8)
C31 0.048(8) 0.085(11) 0.042(10) -0.011(8) 0.010(7) -0.029(8)
C32 0.037(7) 0.084(12) 0.083(13) 0.002(9) -0.023(8) -0.016(7)
C33 0.043(8) 0.050(9) 0.117(16) -0.032(9) -0.005(8) -0.014(7)
C34 0.043(8) 0.066(9) 0.071(12) -0.022(8) -0.011(7) -0.011(7)
C35 0.062(9) 0.030(7) 0.107(15) -0.011(7) -0.031(9) -0.011(6)
C36 0.061(9) 0.060(9) 0.067(12) 0.009(8) -0.027(8) -0.027(7)
C37 0.048(9) 0.141(19) 0.127(19) -0.069(16) 0.012(10) -0.044(11)
C38 0.042(7) 0.047(8) 0.084(13) 0.003(8) -0.033(8) -0.009(6)
C39 0.079(13) 0.092(14) 0.099(17) -0.006(12) -0.022(11) -0.031(11)
C40 0.067(11) 0.078(12) 0.099(16) -0.022(10) -0.026(10) -0.028(9)
P1 0.055(2) 0.055(2) 0.107(4) -0.004(2) -0.029(2) -0.0278(19)
F1 0.088(10) 0.200(19) 0.43(4) -0.18(2) 0.079(16) -0.097(12)
F2 0.166(15) 0.120(11) 0.134(14) -0.001(10) -0.080(12) -0.036(10)
F3 0.146(12) 0.076(8) 0.204(16) 0.008(8) -0.087(11) -0.068(8)
F4 0.085(7) 0.078(7) 0.161(12) -0.022(7) -0.053(7) -0.041(6)
F5 0.185(17) 0.091(10) 0.186(18) -0.004(10) -0.103(14) -0.033(10)
F6 0.092(10) 0.130(12) 0.205(19) -0.040(12) 0.006(11) -0.023(9)

loop_
_atom_type_symbol
_atom_type_description
_atom_type_scat_dispersion_real
_atom_type_scat_dispersion_imag
_atom_type_scat_source
C C 0.0033 0.0016 'International Tables Vol C Tables 4.2.6.8 and 6.1.1.4'
H H 0.0000 0.0000 'International Tables Vol C Tables 4.2.6.8 and 6.1.1.4'
Cl Cl 0.1484 0.1585 'International Tables Vol C Tables 4.2.6.8 and 6.1.1.4'
F F 0.0171 0.0103 'International Tables Vol C Tables 4.2.6.8 and 6.1.1.4'
N N 0.0061 0.0033 'International Tables Vol C Tables 4.2.6.8 and 6.1.1.4'
P P 0.1023 0.0942 'International Tables Vol C Tables 4.2.6.8 and 6.1.1.4'
Ru Ru -1.2594 0.8363 'International Tables Vol C Tables 4.2.6.8 and 6.1.1.4'

loop_
_geom_angle_atom_site_label_1
_geom_angle_atom_site_label_2
_geom_angle_atom_site_label_3
_geom_angle
N1 Ru1 N11 81.9(4)
N1 Ru1 C23 93.4(5)
N11 Ru1 C23 147.4(5)
N1 Ru1 C25 132.5(5)
N11 Ru1 C25 92.9(5)
C23 Ru1 C25 66.6(5)
N1 Ru1 C22 111.5(5)
N11 Ru1 C22 166.6(5)
C23 Ru1 C22 37.2(5)
C25 Ru1 C22 78.8(5)
N1 Ru1 C26 168.3(5)
N11 Ru1 C26 100.6(5)
C23 Ru1 C26 78.3(5)
C25 Ru1 C26 36.4(5)
C22 Ru1 C26 66.5(5)
N1 Ru1 C24 101.5(5)
N11 Ru1 C24 111.6(5)
C23 Ru1 C24 37.6(5)
C25 Ru1 C24 37.3(5)
C22 Ru1 C24 67.8(5)
C26 Ru1 C24 66.8(5)
N1 Ru1 C21 145.7(4)
N11 Ru1 C21 129.3(4)
C23 Ru1 C21 68.0(5)
C25 Ru1 C21 67.9(5)
C22 Ru1 C21 37.7(5)
C26 Ru1 C21 37.7(5)
C24 Ru1 C21 81.5(5)
N1 Ru1 Cl1 82.6(3)
N11 Ru1 Cl1 84.5(4)
C23 Ru1 Cl1 127.2(4)
C25 Ru1 Cl1 144.2(3)
C22 Ru1 Cl1 96.1(4)
C26 Ru1 Cl1 109.0(3)
C24 Ru1 Cl1 163.8(3)
C21 Ru1 Cl1 86.4(4)
N12 Ru2 N2 82.4(4)
N12 Ru2 C35 122.8(5)
N2 Ru2 C35 95.5(6)
N12 Ru2 C36 96.0(5)
N2 Ru2 C36 119.9(6)
C35 Ru2 C36 37.3(5)
N12 Ru2 C32 116.9(5)
N2 Ru2 C32 159.4(5)
C35 Ru2 C32 80.5(6)
C36 Ru2 C32 67.9(6)
N12 Ru2 C34 160.1(5)
N2 Ru2 C34 96.1(5)
C35 Ru2 C34 37.3(6)
C36 Ru2 C34 67.4(6)
C32 Ru2 C34 68.4(6)
N12 Ru2 C33 154.6(5)
N2 Ru2 C33 121.4(5)
C35 Ru2 C33 67.7(6)
C36 Ru2 C33 80.3(7)
C32 Ru2 C33 38.5(5)
C34 Ru2 C33 37.5(6)
N12 Ru2 C31 95.5(5)
N2 Ru2 C31 157.4(6)
C35 Ru2 C31 66.7(6)
C36 Ru2 C31 37.7(6)
C32 Ru2 C31 36.1(6)
C34 Ru2 C31 78.3(6)
C33 Ru2 C31 66.3(6)
N12 Ru2 Cl1 85.6(3)
N2 Ru2 Cl1 82.5(4)
C35 Ru2 Cl1 151.2(4)
C36 Ru2 Cl1 157.6(4)
C32 Ru2 Cl1 91.4(5)
C34 Ru2 Cl1 114.1(4)
C33 Ru2 Cl1 88.8(5)
C31 Ru2 Cl1 119.9(5)
Ru2 Cl1 Ru1 101.08(12)
N2 N1 C5 108.6(11)
N2 N1 Ru1 124.0(8)
C5 N1 Ru1 127.4(11)
N1 N2 C3 107.7(13)
N1 N2 Ru2 123.5(8)
C3 N2 Ru2 128.8(14)
N2 C3 C4 109.0(17)
N2 C3 H3 125.5
C4 C3 H3 125.5
C5 C4 C3 106.7(13)
C5 C4 H4 126.7
C3 C4 H4 126.7
C4 C5 N1 108.0(14)
C4 C5 H5 126.0
N1 C5 H5 126.0
N12 N11 C15 108.4(12)
N12 N11 Ru1 123.3(8)
C15 N11 Ru1 128.3(12)
C13 N12 N11 107.2(12)
C13 N12 Ru2 128.1(12)
N11 N12 Ru2 124.6(7)
N12 C13 C14 109.8(16)
N12 C13 H13 125.1
C14 C13 H13 125.1
C15 C14 C13 104.4(12)
C15 C14 H14 127.8
C13 C14 H14 127.8
C14 C15 N11 109.9(15)
C14 C15 H15 125.0
N11 C15 H15 125.0
C22 C21 C26 115.3(12)
C22 C21 C27 121.7(11)
C26 C21 C27 123.0(12)
C22 C21 Ru1 70.3(8)
C26 C21 Ru1 70.7(8)
C27 C21 Ru1 128.9(12)
C23 C22 C21 121.4(11)
C23 C22 Ru1 70.6(7)
C21 C22 Ru1 72.0(8)
C23 C22 H22 119.3
C21 C22 H22 119.3
Ru1 C22 H22 130.9
C22 C23 C24 122.2(11)
C22 C23 Ru1 72.3(8)
C24 C23 Ru1 72.5(8)
C22 C23 H23 118.9
C24 C23 H23 118.9
Ru1 C23 H23 128.8
C25 C24 C23 116.3(11)
C25 C24 C28 122.4(12)
C23 C24 C28 121.2(11)
C25 C24 Ru1 70.3(9)
C23 C24 Ru1 69.9(9)
C28 C24 Ru1 133.1(11)
C26 C25 C24 122.3(12)
C26 C25 Ru1 72.8(9)
C24 C25 Ru1 72.4(9)
C26 C25 H25 118.8
C24 C25 H25 118.8
Ru1 C25 H25 128.3
C25 C26 C21 122.3(12)
C25 C26 Ru1 70.7(9)
C21 C26 Ru1 71.5(9)
C25 C26 H26 118.8
C21 C26 H26 118.8
Ru1 C26 H26 132.0
C21 C27 H27A 109.5
C21 C27 H27B 109.5
H27A C27 H27B 109.5
C21 C27 H27C 109.5
H27A C27 H27C 109.5
H27B C27 H27C 109.5
C30 C28 C24 110.0(14)
C30 C28 C29 112.1(13)
C24 C28 C29 110.4(12)
C30 C28 H28 108.1
C24 C28 H28 108.1
C29 C28 H28 108.1
C28 C29 H29A 109.5
C28 C29 H29B 109.5
H29A C29 H29B 109.5
C28 C29 H29C 109.5
H29A C29 H29C 109.5
H29B C29 H29C 109.5
C28 C30 H30A 109.5
C28 C30 H30B 109.5
H30A C30 H30B 109.5
C28 C30 H30C 109.5
H30A C30 H30C 109.5
H30B C30 H30C 109.5
C32 C31 C36 120.6(13)
C32 C31 C37 117.4(17)
C36 C31 C37 121.2(16)
C32 C31 Ru2 69.4(9)
C36 C31 Ru2 68.4(8)
C37 C31 Ru2 127.9(12)
C31 C32 C33 119.8(15)
C31 C32 Ru2 74.6(9)
C33 C32 Ru2 72.1(9)
C31 C32 H32 120.1
C33 C32 H32 120.1
Ru2 C32 H32 124.9
C34 C33 C32 118.4(14)
C34 C33 Ru2 70.7(9)
C32 C33 Ru2 69.5(10)
C34 C33 H33 120.8
C32 C33 H33 120.8
Ru2 C33 H33 131.7
C35 C34 C33 119.6(13)
C35 C34 C38 120.3(14)
C33 C34 C38 120.1(13)
C35 C34 Ru2 69.3(10)
C33 C34 Ru2 71.8(10)
C38 C34 Ru2 133.2(12)
C36 C35 C34 122.1(14)
C36 C35 Ru2 72.3(10)
C34 C35 Ru2 73.4(10)
C36 C35 H35 119.0
C34 C35 H35 119.0
Ru2 C35 H35 127.5
C35 C36 C31 118.7(14)
C35 C36 Ru2 70.4(10)
C31 C36 Ru2 74.0(9)
C35 C36 H36 120.6
C31 C36 H36 120.6
Ru2 C36 H36 126.9
C31 C37 H37A 109.5
C31 C37 H37B 109.5
H37A C37 H37B 109.5
C31 C37 H37C 109.5
H37A C37 H37C 109.5
H37B C37 H37C 109.5
C40 C38 C39 111.3(14)
C40 C38 C34 111.0(14)
C39 C38 C34 109.5(14)
C40 C38 H38 108.3
C39 C38 H38 108.3
C34 C38 H38 108.3
C38 C39 H39A 109.5
C38 C39 H39B 109.5
H39A C39 H39B 109.5
C38 C39 H39C 109.5
H39A C39 H39C 109.5
H39B C39 H39C 109.5
C38 C40 H40A 109.5
C38 C40 H40B 109.5
H40A C40 H40B 109.5
C38 C40 H40C 109.5
H40A C40 H40C 109.5
H40B C40 H40C 109.5
F1 P1 F2 86.2(14)
F1 P1 F3 90.8(9)
F2 P1 F3 90.1(8)
F1 P1 F4 88.3(8)
F2 P1 F4 89.0(8)
F3 P1 F4 178.8(7)
F1 P1 F5 104.4(16)
F2 P1 F5 169.1(11)
F3 P1 F5 92.2(8)
F4 P1 F5 88.8(7)
F1 P1 F6 171.3(15)
F2 P1 F6 85.1(11)
F3 P1 F6 90.3(9)
F4 P1 F6 90.4(8)
F5 P1 F6 84.2(11)

loop_
_geom_bond_atom_site_label_1
_geom_bond_atom_site_label_2
_geom_bond_distance
Ru1 N1 2.115(12)
Ru1 N11 2.123(11)
Ru1 C23 2.199(14)
Ru1 C25 2.206(16)
Ru1 C22 2.220(13)
Ru1 C26 2.232(15)
Ru1 C24 2.232(16)
Ru1 C21 2.243(16)
Ru1 Cl1 2.408(4)
Ru2 N12 2.087(12)
Ru2 N2 2.112(12)
Ru2 C35 2.185(19)
Ru2 C36 2.209(16)
Ru2 C32 2.218(17)
Ru2 C34 2.239(16)
Ru2 C33 2.254(16)
Ru2 C31 2.284(13)
Ru2 Cl1 2.393(4)
N1 N2 1.356(19)
N1 C5 1.385(16)
N2 C3 1.373(18)
C3 C4 1.38(2)
C3 H3 0.9500
C4 C5 1.38(2)
C4 H4 0.9500
C5 H5 0.9500
N11 N12 1.354(18)
N11 C15 1.365(16)
N12 C13 1.349(16)
C13 C14 1.41(2)
C13 H13 0.9500
C14 C15 1.36(2)
C14 H14 0.9500
C15 H15 0.9500
C21 C22 1.441(19)
C21 C26 1.447(17)
C21 C27 1.503(19)
C22 C23 1.408(18)
C22 H22 0.9500
C23 C24 1.428(18)
C23 H23 0.9500
C24 C25 1.419(17)
C24 C28 1.527(17)
C25 C26 1.387(18)
C25 H25 0.9500
C26 H26 0.9500
C27 H27A 0.9800
C27 H27B 0.9800
C27 H27C 0.9800
C28 C30 1.50(3)
C28 C29 1.58(2)
C28 H28 1.0000
C29 H29A 0.9800
C29 H29B 0.9800
C29 H29C 0.9800
C30 H30A 0.9800
C30 H30B 0.9800
C30 H30C 0.9800
C31 C32 1.39(2)
C31 C36 1.45(2)
C31 C37 1.56(2)
C32 C33 1.47(2)
C32 H32 0.9500
C33 C34 1.44(2)
C33 H33 0.9500
C34 C35 1.42(2)
C34 C38 1.541(19)
C35 C36 1.40(2)
C35 H35 0.9500
C36 H36 0.9500
C37 H37A 0.9800
C37 H37B 0.9800
C37 H37C 0.9800
C38 C40 1.50(2)
C38 C39 1.53(3)
C38 H38 1.0000
C39 H39A 0.9800
C39 H39B 0.9800
C39 H39C 0.9800
C40 H40A 0.9800
C40 H40B 0.9800
C40 H40C 0.9800
P1 F1 1.508(16)
P1 F2 1.574(16)
P1 F3 1.582(11)
P1 F4 1.594(10)
P1 F5 1.599(16)
P1 F6 1.600(16)

loop_
_geom_torsion_atom_site_label_1
_geom_torsion_atom_site_label_2
_geom_torsion_atom_site_label_3
_geom_torsion_atom_site_label_4
_geom_torsion
N12 Ru2 Cl1 Ru1 38.7(3)
N2 Ru2 Cl1 Ru1 -44.2(3)
C35 Ru2 Cl1 Ru1 -131.9(9)
C36 Ru2 Cl1 Ru1 133.7(11)
C32 Ru2 Cl1 Ru1 155.6(4)
C34 Ru2 Cl1 Ru1 -137.5(4)
C33 Ru2 Cl1 Ru1 -166.0(4)
C31 Ru2 Cl1 Ru1 132.4(5)
N1 Ru1 Cl1 Ru2 43.1(3)
N11 Ru1 Cl1 Ru2 -39.4(3)
C23 Ru1 Cl1 Ru2 131.8(5)
C25 Ru1 Cl1 Ru2 -126.7(6)
C22 Ru1 Cl1 Ru2 154.1(4)
C26 Ru1 Cl1 Ru2 -138.8(4)
C24 Ru1 Cl1 Ru2 149.2(13)
C21 Ru1 Cl1 Ru2 -169.5(3)
N11 Ru1 N1 N2 56.1(9)
C23 Ru1 N1 N2 -156.3(9)
C25 Ru1 N1 N2 142.6(9)
C22 Ru1 N1 N2 -122.9(9)
C26 Ru1 N1 N2 159.3(19)
C24 Ru1 N1 N2 166.6(9)
C21 Ru1 N1 N2 -101.7(12)
Cl1 Ru1 N1 N2 -29.3(9)
N11 Ru1 N1 C5 -124.8(10)
C23 Ru1 N1 C5 22.8(10)
C25 Ru1 N1 C5 -38.3(12)
C22 Ru1 N1 C5 56.2(10)
C26 Ru1 N1 C5 -22(3)
C24 Ru1 N1 C5 -14.3(10)
C21 Ru1 N1 C5 77.4(13)
Cl1 Ru1 N1 C5 149.8(9)
C5 N1 N2 C3 -1.1(13)
Ru1 N1 N2 C3 178.2(8)
C5 N1 N2 Ru2 177.0(7)
Ru1 N1 N2 Ru2 -3.7(13)
N12 Ru2 N2 N1 -52.1(9)
C35 Ru2 N2 N1 -174.5(10)
C36 Ru2 N2 N1 -144.7(9)
C32 Ru2 N2 N1 107.9(18)
C34 Ru2 N2 N1 147.9(10)
C33 Ru2 N2 N1 118.3(10)
C31 Ru2 N2 N1 -138.0(14)
Cl1 Ru2 N2 N1 34.4(9)
N12 Ru2 N2 C3 125.5(12)
C35 Ru2 N2 C3 3.1(12)
C36 Ru2 N2 C3 33.0(13)
C32 Ru2 N2 C3 -74(2)
C34 Ru2 N2 C3 -34.4(12)
C33 Ru2 N2 C3 -64.1(13)
C31 Ru2 N2 C3 40(2)
Cl1 Ru2 N2 C3 -148.0(11)
N1 N2 C3 C4 1.6(15)
Ru2 N2 C3 C4 -176.3(9)
N2 C3 C4 C5 -1.6(15)
C3 C4 C5 N1 0.9(14)
N2 N1 C5 C4 0.1(13)
Ru1 N1 C5 C4 -179.1(8)
N1 Ru1 N11 N12 -52.3(9)
C23 Ru1 N11 N12 -135.9(10)
C25 Ru1 N11 N12 175.2(9)
C22 Ru1 N11 N12 124(2)
C26 Ru1 N11 N12 139.3(9)
C24 Ru1 N11 N12 -151.6(9)
C21 Ru1 N11 N12 111.7(10)
Cl1 Ru1 N11 N12 31.0(8)
N1 Ru1 N11 C15 124.3(10)
C23 Ru1 N11 C15 40.7(15)
C25 Ru1 N11 C15 -8.2(11)
C22 Ru1 N11 C15 -59(2)
C26 Ru1 N11 C15 -44.1(11)
C24 Ru1 N11 C15 25.0(11)
C21 Ru1 N11 C15 -71.7(12)
Cl1 Ru1 N11 C15 -152.4(10)
C15 N11 N12 C13 -4.2(13)
Ru1 N11 N12 C13 173.0(8)
C15 N11 N12 Ru2 179.4(8)
Ru1 N11 N12 Ru2 -3.3(13)
N2 Ru2 N12 C13 -119.3(11)
C35 Ru2 N12 C13 -27.7(12)
C36 Ru2 N12 C13 0.2(11)
C32 Ru2 N12 C13 68.4(12)
C34 Ru2 N12 C13 -32(2)
C33 Ru2 N12 C13 80.1(17)
C31 Ru2 N12 C13 38.0(11)
Cl1 Ru2 N12 C13 157.7(10)
N2 Ru2 N12 N11 56.2(10)
C35 Ru2 N12 N11 147.9(9)
C36 Ru2 N12 N11 175.7(10)
C32 Ru2 N12 N11 -116.0(10)
C34 Ru2 N12 N11 143.2(13)
C33 Ru2 N12 N11 -104.3(15)
C31 Ru2 N12 N11 -146.4(10)
Cl1 Ru2 N12 N11 -26.7(9)
N11 N12 C13 C14 5.5(14)
Ru2 N12 C13 C14 -178.3(9)
N12 C13 C14 C15 -4.7(15)
C13 C14 C15 N11 2.0(15)
N12 N11 C15 C14 1.3(14)
Ru1 N11 C15 C14 -175.7(9)
N1 Ru1 C21 C22 -33.5(14)
N11 Ru1 C21 C22 175.4(8)
C23 Ru1 C21 C22 27.9(8)
C25 Ru1 C21 C22 100.6(9)
C26 Ru1 C21 C22 127.3(13)
C24 Ru1 C21 C22 64.5(9)
Cl1 Ru1 C21 C22 -104.8(8)
N1 Ru1 C21 C26 -160.8(8)
N11 Ru1 C21 C26 48.1(11)
C23 Ru1 C21 C26 -99.4(9)
C25 Ru1 C21 C26 -26.7(8)
C22 Ru1 C21 C26 -127.3(13)
C24 Ru1 C21 C26 -62.8(8)
Cl1 Ru1 C21 C26 127.9(7)
N1 Ru1 C21 C27 81.8(14)
N11 Ru1 C21 C27 -69.3(13)
C23 Ru1 C21 C27 143.3(13)
C25 Ru1 C21 C27 -144.0(12)
C22 Ru1 C21 C27 115.4(15)
C26 Ru1 C21 C27 -117.3(14)
C24 Ru1 C21 C27 179.8(12)
Cl1 Ru1 C21 C27 10.6(11)
C26 C21 C22 C23 4(2)
C27 C21 C22 C23 -176.8(15)
Ru1 C21 C22 C23 -52.6(14)
C26 C21 C22 Ru1 56.1(13)
C27 C21 C22 Ru1 -124.2(17)
N1 Ru1 C22 C23 -65.5(9)
N11 Ru1 C22 C23 118(2)
C25 Ru1 C22 C23 65.9(8)
C26 Ru1 C22 C23 102.0(9)
C24 Ru1 C22 C23 28.6(8)
C21 Ru1 C22 C23 134.0(13)
Cl1 Ru1 C22 C23 -149.9(8)
N1 Ru1 C22 C21 160.4(8)
N11 Ru1 C22 C21 -16(3)
C23 Ru1 C22 C21 -134.0(13)
C25 Ru1 C22 C21 -68.1(9)
C26 Ru1 C22 C21 -32.1(8)
C24 Ru1 C22 C21 -105.5(9)
Cl1 Ru1 C22 C21 76.0(8)
C21 C22 C23 C24 -2(2)
Ru1 C22 C23 C24 -54.9(14)
C21 C22 C23 Ru1 53.2(14)
N1 Ru1 C23 C22 122.0(8)
N11 Ru1 C23 C22 -157.8(9)
C25 Ru1 C23 C22 -102.7(9)
C26 Ru1 C23 C22 -66.4(8)
C24 Ru1 C23 C22 -133.5(12)
C21 Ru1 C23 C22 -28.3(8)
Cl1 Ru1 C23 C22 38.7(10)
N1 Ru1 C23 C24 -104.5(8)
N11 Ru1 C23 C24 -24.3(14)
C25 Ru1 C23 C24 30.8(8)
C22 Ru1 C23 C24 133.5(12)
C26 Ru1 C23 C24 67.1(8)
C21 Ru1 C23 C24 105.2(9)
Cl1 Ru1 C23 C24 172.1(6)
C22 C23 C24 C25 0(2)
Ru1 C23 C24 C25 -54.5(13)
C22 C23 C24 C28 -176.2(15)
Ru1 C23 C24 C28 129.0(15)
C22 C23 C24 Ru1 54.8(14)
N1 Ru1 C24 C25 -150.3(8)
N11 Ru1 C24 C25 -64.6(8)
C23 Ru1 C24 C25 129.2(12)
C22 Ru1 C24 C25 100.9(8)
C26 Ru1 C24 C25 28.1(8)
C21 Ru1 C24 C25 64.4(8)
Cl1 Ru1 C24 C25 106.2(13)
N1 Ru1 C24 C23 80.5(8)
N11 Ru1 C24 C23 166.2(8)
C25 Ru1 C24 C23 -129.2(12)
C22 Ru1 C24 C23 -28.3(8)
C26 Ru1 C24 C23 -101.1(9)
C21 Ru1 C24 C23 -64.8(8)
Cl1 Ru1 C24 C23 -23.0(18)
N1 Ru1 C24 C28 -34.0(13)
N11 Ru1 C24 C28 51.8(13)
C23 Ru1 C24 C28 -114.4(16)
C25 Ru1 C24 C28 116.4(15)
C22 Ru1 C24 C28 -142.7(14)
C26 Ru1 C24 C28 144.4(14)
C21 Ru1 C24 C28 -179.2(13)
Cl1 Ru1 C24 C28 -137.4(11)
C23 C24 C25 C26 -1(2)
C28 C24 C25 C26 175.3(15)
Ru1 C24 C25 C26 -55.4(15)
C23 C24 C25 Ru1 54.3(13)
C28 C24 C25 Ru1 -129.3(15)
N1 Ru1 C25 C26 174.3(7)
N11 Ru1 C25 C26 -104.0(8)
C23 Ru1 C25 C26 102.2(9)
C22 Ru1 C25 C26 65.3(8)
C24 Ru1 C25 C26 133.2(12)
C21 Ru1 C25 C26 27.6(8)
Cl1 Ru1 C25 C26 -19.5(11)
N1 Ru1 C25 C24 41.1(10)
N11 Ru1 C25 C24 122.7(7)
C23 Ru1 C25 C24 -31.0(7)
C22 Ru1 C25 C24 -67.9(8)
C26 Ru1 C25 C24 -133.2(12)
C21 Ru1 C25 C24 -105.7(8)
Cl1 Ru1 C25 C24 -152.7(6)
C24 C25 C26 C21 3(3)
Ru1 C25 C26 C21 -51.9(14)
C24 C25 C26 Ru1 55.2(15)
C22 C21 C26 C25 -4(2)
C27 C21 C26 C25 176.0(16)
Ru1 C21 C26 C25 51.5(14)
C22 C21 C26 Ru1 -55.9(13)
C27 C21 C26 Ru1 124.4(17)
N1 Ru1 C26 C25 -21(2)
N11 Ru1 C26 C25 80.4(8)
C23 Ru1 C26 C25 -66.4(8)
C22 Ru1 C26 C25 -103.5(9)
C24 Ru1 C26 C25 -28.7(8)
C21 Ru1 C26 C25 -135.5(12)
Cl1 Ru1 C26 C25 168.1(7)
N1 Ru1 C26 C21 115(2)
N11 Ru1 C26 C21 -144.1(8)
C23 Ru1 C26 C21 69.1(8)
C25 Ru1 C26 C21 135.5(12)
C22 Ru1 C26 C21 32.0(8)
C24 Ru1 C26 C21 106.8(9)
Cl1 Ru1 C26 C21 -56.4(8)
C25 C24 C28 C30 -70.8(19)
C23 C24 C28 C30 105.5(17)
Ru1 C24 C28 C30 -163.5(11)
C25 C24 C28 C29 53(2)
C23 C24 C28 C29 -130.3(15)
Ru1 C24 C28 C29 -39.3(19)
N12 Ru2 C31 C32 129.9(10)
N2 Ru2 C31 C32 -146.9(13)
C35 Ru2 C31 C32 -106.6(11)
C36 Ru2 C31 C32 -137.3(15)
C34 Ru2 C31 C32 -69.3(10)
C33 Ru2 C31 C32 -31.8(10)
Cl1 Ru2 C31 C32 41.9(11)
N12 Ru2 C31 C36 -92.8(9)
N2 Ru2 C31 C36 -9.6(19)
C35 Ru2 C31 C36 30.7(9)
C32 Ru2 C31 C36 137.3(15)
C34 Ru2 C31 C36 68.1(10)
C33 Ru2 C31 C36 105.5(11)
Cl1 Ru2 C31 C36 179.2(8)
N12 Ru2 C31 C37 20.6(18)
N2 Ru2 C31 C37 104(2)
C35 Ru2 C31 C37 144.1(19)
C36 Ru2 C31 C37 113(2)
C32 Ru2 C31 C37 -109(2)
C34 Ru2 C31 C37 -178.6(19)
C33 Ru2 C31 C37 -141.2(19)
Cl1 Ru2 C31 C37 -67.4(18)
C36 C31 C32 C33 11(3)
C37 C31 C32 C33 -178.7(16)
Ru2 C31 C32 C33 58.3(15)
C36 C31 C32 Ru2 -47.1(14)
C37 C31 C32 Ru2 123.0(14)
N12 Ru2 C32 C31 -58.9(11)
N2 Ru2 C32 C31 143.4(16)
C35 Ru2 C32 C31 63.2(10)
C36 Ru2 C32 C31 26.6(10)
C34 Ru2 C32 C31 100.0(11)
C33 Ru2 C32 C31 129.1(16)
Cl1 Ru2 C32 C31 -144.6(10)
N12 Ru2 C32 C33 172.0(10)
N2 Ru2 C32 C33 14(2)
C35 Ru2 C32 C33 -65.9(11)
C36 Ru2 C32 C33 -102.5(12)
C34 Ru2 C32 C33 -29.1(11)
C31 Ru2 C32 C33 -129.1(16)
Cl1 Ru2 C32 C33 86.3(10)
C31 C32 C33 C34 -7(3)
Ru2 C32 C33 C34 52.9(15)
C31 C32 C33 Ru2 -59.5(15)
N12 Ru2 C33 C34 -148.8(12)
N2 Ru2 C33 C34 53.9(12)
C35 Ru2 C33 C34 -28.7(9)
C36 Ru2 C33 C34 -65.3(10)
C32 Ru2 C33 C34 -132.0(15)
C31 Ru2 C33 C34 -102.0(11)
Cl1 Ru2 C33 C34 134.3(9)
N12 Ru2 C33 C32 -17(2)
N2 Ru2 C33 C32 -174.1(10)
C35 Ru2 C33 C32 103.3(11)
C36 Ru2 C33 C32 66.6(11)
C34 Ru2 C33 C32 132.0(15)
C31 Ru2 C33 C32 29.9(10)
Cl1 Ru2 C33 C32 -93.7(10)
C32 C33 C34 C35 0(3)
Ru2 C33 C34 C35 52.0(15)
C32 C33 C34 C38 177.7(16)
Ru2 C33 C34 C38 -130.0(16)
C32 C33 C34 Ru2 -52.3(15)
N12 Ru2 C34 C35 6.5(19)
N2 Ru2 C34 C35 91.0(9)
C36 Ru2 C34 C35 -28.9(9)
C32 Ru2 C34 C35 -103.1(10)
C33 Ru2 C34 C35 -132.9(14)
C31 Ru2 C34 C35 -66.8(10)
Cl1 Ru2 C34 C35 175.5(8)
N12 Ru2 C34 C33 139.4(13)
N2 Ru2 C34 C33 -136.1(9)
C35 Ru2 C34 C33 132.9(14)
C36 Ru2 C34 C33 104.0(10)
C32 Ru2 C34 C33 29.8(10)
C31 Ru2 C34 C33 66.1(10)
Cl1 Ru2 C34 C33 -51.6(10)
N12 Ru2 C34 C38 -106.0(19)
N2 Ru2 C34 C38 -21.5(15)
C35 Ru2 C34 C38 -112.6(18)
C36 Ru2 C34 C38 -141.5(16)
C32 Ru2 C34 C38 144.3(17)
C33 Ru2 C34 C38 114.5(19)
C31 Ru2 C34 C38 -179.3(16)
Cl1 Ru2 C34 C38 62.9(15)
C33 C34 C35 C36 3(3)
C38 C34 C35 C36 -175.3(17)
Ru2 C34 C35 C36 55.9(16)
C33 C34 C35 Ru2 -53.2(16)
C38 C34 C35 Ru2 128.8(15)
N12 Ru2 C35 C36 50.1(11)
N2 Ru2 C35 C36 134.5(9)
C32 Ru2 C35 C36 -65.9(10)
C34 Ru2 C35 C36 -132.6(14)
C33 Ru2 C35 C36 -103.8(11)
C31 Ru2 C35 C36 -31.0(10)
Cl1 Ru2 C35 C36 -141.1(9)
N12 Ru2 C35 C34 -177.4(8)
N2 Ru2 C35 C34 -92.9(9)
C36 Ru2 C35 C34 132.6(14)
C32 Ru2 C35 C34 66.7(9)
C33 Ru2 C35 C34 28.8(8)
C31 Ru2 C35 C34 101.5(10)
Cl1 Ru2 C35 C34 -8.6(15)
C34 C35 C36 C31 2(3)
Ru2 C35 C36 C31 58.0(14)
C34 C35 C36 Ru2 -56.4(17)
C32 C31 C36 C35 -9(3)
C37 C31 C36 C35 -178.5(17)
Ru2 C31 C36 C35 -56.3(15)
C32 C31 C36 Ru2 47.5(15)
C37 C31 C36 Ru2 -122.2(16)
N12 Ru2 C36 C35 -139.6(9)
N2 Ru2 C36 C35 -55.0(11)
C32 Ru2 C36 C35 103.8(10)
C34 Ru2 C36 C35 28.9(9)
C33 Ru2 C36 C35 65.7(10)
C31 Ru2 C36 C35 129.3(14)
Cl1 Ru2 C36 C35 127.5(10)
N12 Ru2 C36 C31 91.1(9)
N2 Ru2 C36 C31 175.8(8)
C35 Ru2 C36 C31 -129.3(14)
C32 Ru2 C36 C31 -25.5(9)
C34 Ru2 C36 C31 -100.3(10)
C33 Ru2 C36 C31 -63.5(10)
Cl1 Ru2 C36 C31 -1.8(17)
C35 C34 C38 C40 -135.7(17)
C33 C34 C38 C40 46(2)
Ru2 C34 C38 C40 -46(2)
C35 C34 C38 C39 101.0(19)
C33 C34 C38 C39 -77(2)
Ru2 C34 C38 C39 -169.8(13)
